data_7701097
loop_
_publ_author_name
'Wozniak, Derek I.'
'Hicks, Andrew J.'
'Sabbers, William A.'
'Dobereiner, Graham E.'

_publ_section_title
;
 Imidazolyl-phenyl (IMP) anions: a modular structure for tuning solubility
 and coordinating ability.
;
_journal_issue 37
_journal_name_full 'Dalton transactions (Cambridge, England : 2003)'
_journal_page_first 14138
_journal_page_last 14155
_journal_paper_doi 10.1039/c9dt03511g
_journal_volume 48
_journal_year 2019
_chemical_formula_sum 'C87 H52 Au B2 F33 N4'
_chemical_formula_weight 1998.91
_space_group_crystal_system triclinic
_space_group_IT_number 2
_space_group_name_Hall '-P 1'
_space_group_name_H-M_alt 'P -1'
_symmetry_space_group_name_Hall '-P 1'
_symmetry_space_group_name_H-M 'P -1'
_atom_sites_solution_hydrogens geom
_audit_creation_method SHELXL-2018/3
_audit_update_record
;
2019-05-30 deposited with the CCDC.    2019-09-02 downloaded from the CCDC.
;
_cell_angle_alpha 63.006(14)
_cell_angle_beta 67.128(14)
_cell_angle_gamma 89.768(15)
_cell_formula_units_Z 2
_cell_length_a 15.283(12)
_cell_length_b 18.375(14)
_cell_length_c 19.561(15)
_cell_measurement_temperature 100(2)
_cell_volume 4409(6)
_computing_structure_refinement 'SHELXL-2018/3 (Sheldrick, 2018)'
_computing_structure_solution 'SHELXT 2014/5 (Sheldrick, 2014)'
_diffrn_ambient_temperature 100(2)
_diffrn_measured_fraction_theta_full 0.991
_diffrn_measured_fraction_theta_max 0.966
_diffrn_radiation_type MoK\a
_diffrn_radiation_wavelength 0.71073
_diffrn_reflns_av_R_equivalents 0.0778
_diffrn_reflns_av_unetI/netI 0.0993
_diffrn_reflns_Laue_measured_fraction_full 0.991
_diffrn_reflns_Laue_measured_fraction_max 0.966
_diffrn_reflns_limit_h_max 20
_diffrn_reflns_limit_h_min -20
_diffrn_reflns_limit_k_max 24
_diffrn_reflns_limit_k_min -24
_diffrn_reflns_limit_l_max 26
_diffrn_reflns_limit_l_min -26
_diffrn_reflns_number 74712
_diffrn_reflns_point_group_measured_fraction_full 0.991
_diffrn_reflns_point_group_measured_fraction_max 0.966
_diffrn_reflns_theta_full 25.242
_diffrn_reflns_theta_max 28.580
_diffrn_reflns_theta_min 1.485
_exptl_absorpt_coefficient_mu 1.784
_exptl_crystal_density_diffrn 1.505
_exptl_crystal_F_000 1976
_exptl_crystal_size_max 0.246
_exptl_crystal_size_mid 0.185
_exptl_crystal_size_min 0.033
_refine_diff_density_max 1.504
_refine_diff_density_min -1.641
_refine_diff_density_rms 0.101
_refine_ls_extinction_method none
_refine_ls_goodness_of_fit_ref 0.963
_refine_ls_hydrogen_treatment constr
_refine_ls_matrix_type full
_refine_ls_number_parameters 1152
_refine_ls_number_reflns 21778
_refine_ls_number_restraints 114
_refine_ls_restrained_S_all 0.973
_refine_ls_R_factor_all 0.0830
_refine_ls_R_factor_gt 0.0455
_refine_ls_shift/su_max 0.002
_refine_ls_shift/su_mean 0.000
_refine_ls_structure_factor_coef Fsqd
_refine_ls_weighting_details 'w=1/[\s^2^(Fo^2^)+(0.0368P)^2^] where P=(Fo^2^+2Fc^2^)/3'
_refine_ls_weighting_scheme calc
_refine_ls_wR_factor_gt 0.0869
_refine_ls_wR_factor_ref 0.0973
_reflns_Friedel_coverage 0.000
_reflns_number_gt 14924
_reflns_number_total 21778
_reflns_threshold_expression 'I > 2\s(I)'
_cod_data_source_file c9dt03511g3.cif
_cod_data_source_block 5517_0m_a_sq
_cod_depositor_comments 'Adding full bibliography for 7701086--7701108.cif.'
_cod_original_cell_volume 4410(6)
_cod_database_code 7701097
_shelx_shelxl_version_number 2018/3
_shelx_space_group_comment
;
The symmetry employed for this shelxl refinement is uniquely defined
by the following loop, which should always be used as a source of
symmetry information in preference to the above space-group names.
They are only intended as comments.
;
_shelx_estimated_absorpt_t_min 0.668
_shelx_estimated_absorpt_t_max 0.943

loop_
_space_group_symop_operation_xyz
'x, y, z'
'-x, -y, -z'

loop_
_atom_site_label
_atom_site_type_symbol
_atom_site_fract_x
_atom_site_fract_y
_atom_site_fract_z
_atom_site_U_iso_or_equiv
_atom_site_adp_type
_atom_site_occupancy
_atom_site_site_symmetry_order
_atom_site_calc_flag
_atom_site_refinement_flags_posn
_atom_site_refinement_flags_adp
Au1 Au 0.42707(2) 0.65134(2) 0.56074(2) 0.03222(5) Uani 1 1 d . .
F23 F 0.57904(15) 1.00686(12) 0.87495(13) 0.0337(5) Uani 1 1 d . .
F4 F 0.77663(15) 0.72176(13) 0.70891(13) 0.0351(5) Uani 1 1 d . .
F33 F 0.52261(15) 0.74424(13) 1.04644(13) 0.0385(5) Uani 1 1 d . .
F13 F 1.03342(16) 0.60021(13) 0.88265(14) 0.0398(5) Uani 1 1 d . .
F28 F 0.76150(15) 1.04339(12) 0.76242(13) 0.0349(5) Uani 1 1 d . .
F29 F 0.48960(16) 0.92380(14) 0.79473(15) 0.0424(6) Uani 1 1 d . .
F19 F 0.73259(15) 0.79053(12) 0.99005(13) 0.0341(5) Uani 1 1 d . .
F9 F 0.76621(16) 0.55285(13) 0.83587(15) 0.0411(6) Uani 1 1 d . .
F14 F 0.87243(16) 0.67697(13) 0.96320(13) 0.0368(5) Uani 1 1 d . .
F18 F 1.08349(16) 0.82294(13) 0.66939(14) 0.0420(5) Uani 1 1 d . .
F5 F 0.82280(17) 0.70875(14) 0.57144(14) 0.0438(6) Uani 1 1 d . .
F8 F 1.07894(15) 0.66797(14) 0.70371(13) 0.0387(5) Uani 1 1 d . .
F24 F 0.61548(17) 0.83242(13) 0.74471(14) 0.0400(5) Uani 1 1 d . .
F6 F 1.0010(2) 0.68680(16) 0.49042(15) 0.0571(7) Uani 1 1 d . .
F22 F 0.59917(18) 1.06879(14) 0.96652(15) 0.0495(6) Uani 1 1 d . .
F20 F 0.74780(19) 0.85119(16) 1.08333(15) 0.0525(7) Uani 1 1 d . .
F7 F 1.12948(18) 0.67028(16) 0.55670(15) 0.0536(7) Uani 1 1 d . .
F27 F 0.83089(18) 1.13835(14) 0.59665(15) 0.0510(6) Uani 1 1 d . .
F32 F 0.33426(18) 0.70683(15) 1.13288(16) 0.0555(7) Uani 1 1 d . .
F30 F 0.30309(17) 0.88244(15) 0.88285(17) 0.0533(7) Uani 1 1 d . .
F12 F 1.03164(19) 0.44068(15) 0.95131(15) 0.0522(7) Uani 1 1 d . .
F15 F 0.9717(2) 0.77146(16) 0.98804(16) 0.0571(7) Uani 1 1 d . .
F31 F 0.21951(16) 0.77519(16) 1.05353(18) 0.0583(7) Uani 1 1 d . .
F21 F 0.6819(2) 0.99098(17) 1.07436(17) 0.0628(8) Uani 1 1 d . .
F25 F 0.6863(2) 0.93157(17) 0.57694(15) 0.0591(7) Uani 1 1 d . .
F26 F 0.7969(2) 1.08505(17) 0.50018(15) 0.0644(8) Uani 1 1 d . .
F10 F 0.7609(2) 0.39170(15) 0.9136(2) 0.0730(9) Uani 1 1 d . .
N3 N 0.7973(2) 0.71126(17) 0.84473(18) 0.0235(6) Uani 1 1 d . .
F17 F 1.18404(17) 0.91165(16) 0.69731(18) 0.0613(7) Uani 1 1 d . .
N4 N 0.6885(2) 0.78678(17) 0.86965(18) 0.0227(6) Uani 1 1 d . .
F11 F 0.8920(2) 0.33122(15) 0.97442(18) 0.0698(8) Uani 1 1 d . .
F1 F 1.1113(2) 1.10436(17) 0.50698(18) 0.0754(9) Uani 1 1 d . .
N1 N 0.6014(2) 0.75977(18) 0.52528(19) 0.0288(7) Uani 1 1 d . .
F16 F 1.1309(2) 0.88897(17) 0.8551(2) 0.0735(9) Uani 1 1 d . .
N2 N 0.5179(2) 0.67775(18) 0.65952(19) 0.0285(7) Uani 1 1 d . .
F3 F 1.0454(2) 1.15204(16) 0.58966(19) 0.0840(10) Uani 1 1 d . .
C44 C 0.7817(2) 0.7894(2) 0.8248(2) 0.0216(7) Uani 1 1 d . .
C82 C 0.6810(3) 0.9320(2) 0.7651(2) 0.0262(8) Uani 1 1 d . .
C45 C 0.8573(2) 0.8663(2) 0.7634(2) 0.0223(7) Uani 1 1 d . .
C52 C 0.9279(3) 0.6995(2) 0.7122(2) 0.0262(8) Uani 1 1 d . .
C76 C 0.5202(3) 0.8337(2) 0.9134(2) 0.0261(8) Uani 1 1 d . .
C57 C 0.8657(3) 0.7081(2) 0.6748(2) 0.0283(8) Uani 1 1 d . .
C1 C 0.5225(3) 0.6985(2) 0.5827(2) 0.0288(8) Uani 1 1 d . .
C71 C 0.6987(3) 0.8611(2) 0.9799(2) 0.0281(8) Uani 1 1 d . .
C77 C 0.4710(3) 0.7790(2) 1.0014(3) 0.0312(9) Uani 1 1 d . .
C3 C 0.6450(3) 0.7779(2) 0.5661(3) 0.0331(9) Uani 1 1 d . .
H3 H 0.702049 0.819225 0.539749 0.040 Uiso 1 1 calc R U
C70 C 0.6588(2) 0.8983(2) 0.9233(2) 0.0240(7) Uani 1 1 d . .
C58 C 0.8928(3) 0.5858(2) 0.8629(2) 0.0274(8) Uani 1 1 d . .
C2 C 0.5938(3) 0.7276(2) 0.6495(3) 0.0319(9) Uani 1 1 d . .
H2 H 0.607136 0.726371 0.693508 0.038 Uiso 1 1 calc R U
F2 F 1.1517(2) 1.0853(2) 0.6047(2) 0.1139(14) Uani 1 1 d . .
C81 C 0.4566(3) 0.8662(2) 0.8783(3) 0.0304(9) Uani 1 1 d . .
C64 C 0.9727(3) 0.7432(2) 0.8153(2) 0.0256(8) Uani 1 1 d . .
C50 C 0.8988(3) 0.8921(2) 0.6773(2) 0.0280(8) Uani 1 1 d . .
H50 H 0.877081 0.860872 0.657228 0.034 Uiso 1 1 calc R U
C55 C 0.9768(3) 0.6911(2) 0.5618(2) 0.0396(10) Uani 1 1 d . .
C87 C 0.6684(3) 0.9086(2) 0.7109(2) 0.0325(9) Uani 1 1 d . .
C63 C 0.8292(3) 0.5277(2) 0.8698(2) 0.0336(9) Uani 1 1 d . .
C49 C 0.9712(3) 0.9624(2) 0.6207(2) 0.0341(9) Uani 1 1 d . .
H49 H 1.000067 0.979177 0.561759 0.041 Uiso 1 1 calc R U
C72 C 0.7071(3) 0.8908(3) 1.0302(2) 0.0371(10) Uani 1 1 d . .
C75 C 0.6237(3) 0.9668(2) 0.9246(2) 0.0282(8) Uani 1 1 d . .
C53 C 1.0149(3) 0.6846(2) 0.6697(2) 0.0309(9) Uani 1 1 d . .
C43 C 0.7098(3) 0.6589(2) 0.9049(2) 0.0303(8) Uani 1 1 d . .
H43 H 0.697907 0.599594 0.932053 0.036 Uiso 1 1 calc R U
C16 C 0.6377(3) 0.7980(3) 0.4335(3) 0.0360(9) Uani 1 1 d . .
C5 C 0.3601(3) 0.6357(3) 0.7783(3) 0.0377(10) Uani 1 1 d . .
C83 C 0.7373(3) 1.0120(2) 0.7210(2) 0.0303(9) Uani 1 1 d . .
C42 C 0.6438(3) 0.7039(2) 0.9194(2) 0.0307(8) Uani 1 1 d . .
H42 H 0.576861 0.682314 0.957768 0.037 Uiso 1 1 calc R U
C46 C 0.8889(3) 0.9126(2) 0.7918(2) 0.0265(8) Uani 1 1 d . .
H46 H 0.861108 0.895173 0.850852 0.032 Uiso 1 1 calc R U
C54 C 1.0416(3) 0.6826(2) 0.5955(3) 0.0372(10) Uani 1 1 d . .
C65 C 0.9501(3) 0.7346(2) 0.8945(2) 0.0300(8) Uani 1 1 d . .
C59 C 0.9603(3) 0.5511(2) 0.8921(2) 0.0289(8) Uani 1 1 d . .
C69 C 1.0538(3) 0.8043(2) 0.7506(2) 0.0310(9) Uani 1 1 d . .
C28 C 0.3023(3) 0.5812(3) 0.5726(3) 0.0400(8) Uani 1 1 d . U
C35 C 0.3455(3) 0.6329(3) 0.4979(3) 0.0403(8) Uani 1 1 d . U
C73 C 0.6739(3) 0.9606(3) 1.0263(2) 0.0390(10) Uani 1 1 d . .
C56 C 0.8888(3) 0.7025(2) 0.6024(2) 0.0337(9) Uani 1 1 d . .
C48 C 1.0018(3) 1.0085(2) 0.6489(3) 0.0335(9) Uani 1 1 d . .
C85 C 0.7599(3) 1.0364(3) 0.5854(3) 0.0436(11) Uani 1 1 d . .
C84 C 0.7758(3) 1.0631(2) 0.6340(3) 0.0355(9) Uani 1 1 d . .
C74 C 0.6317(3) 0.9994(2) 0.9726(3) 0.0357(9) Uani 1 1 d . .
C60 C 0.9612(3) 0.4679(3) 0.9284(3) 0.0395(10) Uani 1 1 d . .
C47 C 0.9601(3) 0.9837(2) 0.7350(2) 0.0294(8) Uani 1 1 d . .
H47 H 0.980954 1.015876 0.754677 0.035 Uiso 1 1 calc R U
C17 C 0.6106(3) 0.8709(3) 0.3900(3) 0.0415(10) Uani 1 1 d . .
C67 C 1.0809(3) 0.8416(3) 0.8423(3) 0.0455(11) Uani 1 1 d . .
C4 C 0.4436(3) 0.6128(2) 0.7395(2) 0.0312(9) Uani 1 1 d . .
C66 C 1.0008(3) 0.7819(3) 0.9096(3) 0.0419(11) Uani 1 1 d . .
C62 C 0.8260(3) 0.4433(3) 0.9085(3) 0.0457(11) Uani 1 1 d . .
C86 C 0.7050(3) 0.9583(3) 0.6239(3) 0.0388(10) Uani 1 1 d . .
C78 C 0.3727(3) 0.7583(2) 1.0480(3) 0.0366(9) Uani 1 1 d . .
C80 C 0.3578(3) 0.8465(3) 0.9231(3) 0.0391(10) Uani 1 1 d . .
B2 B 0.6382(3) 0.8634(2) 0.8661(3) 0.0248(9) Uani 1 1 d . .
C79 C 0.3157(3) 0.7933(3) 1.0082(3) 0.0426(11) Uani 1 1 d . .
B1 B 0.8990(3) 0.6874(3) 0.8079(3) 0.0266(9) Uani 1 1 d . .
C6 C 0.2882(4) 0.5723(3) 0.8531(3) 0.0560(13) Uani 1 1 d . .
H6 H 0.229060 0.584852 0.881423 0.067 Uiso 1 1 calc R U
C36 C 0.3828(3) 0.6909(3) 0.4066(3) 0.0472(8) Uani 1 1 d . U
C51 C 1.0782(3) 1.0860(3) 0.5874(3) 0.0493(11) Uani 1 1 d . .
C29 C 0.2364(3) 0.5119(3) 0.6540(3) 0.0488(9) Uani 1 1 d . U
C18 C 0.6492(4) 0.9062(3) 0.3025(3) 0.0570(13) Uani 1 1 d . .
H18 H 0.631842 0.955828 0.270631 0.068 Uiso 1 1 calc R U
C21 C 0.7004(3) 0.7596(3) 0.3943(3) 0.0467(11) Uani 1 1 d . .
C34 C 0.1474(3) 0.4841(3) 0.6628(3) 0.0545(9) Uani 1 1 d . U
H34 H 0.129484 0.511731 0.617350 0.065 Uiso 1 1 calc R U
C68 C 1.1069(3) 0.8525(3) 0.7634(3) 0.0424(11) Uani 1 1 d . .
C8 C 0.3843(5) 0.4718(3) 0.8478(3) 0.0623(15) Uani 1 1 d . .
H8 H 0.391504 0.415522 0.872809 0.075 Uiso 1 1 calc R U
C25 C 0.7275(4) 0.6793(3) 0.4443(3) 0.0584(13) Uani 1 1 d . .
H25 H 0.708284 0.670662 0.502922 0.070 Uiso 1 1 calc R U
C9 C 0.4600(4) 0.5320(3) 0.7715(3) 0.0467(11) Uani 1 1 d . .
C61 C 0.8930(3) 0.4134(3) 0.9383(3) 0.0474(11) Uani 1 1 d . .
C13 C 0.5537(4) 0.5116(3) 0.7275(4) 0.0679(15) Uani 1 1 d . .
H13 H 0.590978 0.561361 0.669885 0.081 Uiso 1 1 calc R U
C10 C 0.3452(3) 0.7235(3) 0.7422(3) 0.0479(11) Uani 1 1 d . .
H10 H 0.408998 0.760263 0.694699 0.058 Uiso 1 1 calc R U
C22 C 0.5403(3) 0.9098(3) 0.4349(3) 0.0479(11) Uani 1 1 d . .
H22 H 0.533376 0.884152 0.494531 0.057 Uiso 1 1 calc R U
C7 C 0.3009(4) 0.4921(4) 0.8867(3) 0.0663(15) Uani 1 1 d . .
H7 H 0.250562 0.449738 0.938127 0.080 Uiso 1 1 calc R U
C33 C 0.0839(4) 0.4155(3) 0.7385(3) 0.0677(11) Uani 1 1 d . U
H33 H 0.022650 0.395696 0.744452 0.081 Uiso 1 1 calc R U
C19 C 0.7121(4) 0.8708(4) 0.2612(3) 0.0656(15) Uani 1 1 d . .
H19 H 0.738761 0.896656 0.200856 0.079 Uiso 1 1 calc R U
C20 C 0.7369(4) 0.7986(4) 0.3057(3) 0.0604(14) Uani 1 1 d . .
H20 H 0.779734 0.774367 0.275892 0.073 Uiso 1 1 calc R U
C41 C 0.4787(4) 0.7096(4) 0.3535(3) 0.0677(11) Uani 1 1 d . U
H41 H 0.523279 0.685532 0.375810 0.081 Uiso 1 1 calc R U
C27 C 0.6729(4) 0.6056(3) 0.4523(4) 0.0802(18) Uani 1 1 d . .
H27A H 0.602906 0.602690 0.479210 0.120 Uiso 1 1 calc R U
H27B H 0.688603 0.554128 0.487388 0.120 Uiso 1 1 calc R U
H27C H 0.691509 0.612091 0.395629 0.120 Uiso 1 1 calc R U
C24 C 0.5755(4) 1.0036(3) 0.3923(4) 0.0780(17) Uani 1 1 d . .
H24A H 0.639244 1.015142 0.390400 0.117 Uiso 1 1 calc R U
H24B H 0.529166 1.025913 0.424940 0.117 Uiso 1 1 calc R U
H24C H 0.580905 1.030224 0.334251 0.117 Uiso 1 1 calc R U
C12 C 0.2727(4) 0.7342(3) 0.7046(3) 0.0650(15) Uani 1 1 d . .
H12A H 0.296082 0.719424 0.659213 0.098 Uiso 1 1 calc R U
H12B H 0.265484 0.792422 0.681078 0.098 Uiso 1 1 calc R U
H12C H 0.209707 0.697574 0.749256 0.098 Uiso 1 1 calc R U
C26 C 0.8359(4) 0.6836(4) 0.4046(4) 0.0697(16) Uani 1 1 d . .
H26A H 0.855351 0.685764 0.349629 0.105 Uiso 1 1 calc R U
H26B H 0.851562 0.633979 0.442549 0.105 Uiso 1 1 calc R U
H26C H 0.870898 0.733820 0.396104 0.105 Uiso 1 1 calc R U
C40 C 0.5124(4) 0.7641(4) 0.2661(3) 0.0755(12) Uani 1 1 d . U
H40 H 0.579522 0.776510 0.229229 0.091 Uiso 1 1 calc R U
C37 C 0.3204(4) 0.7265(4) 0.3738(3) 0.0804(14) Uani 1 1 d . U
H37 H 0.253096 0.714504 0.409978 0.097 Uiso 1 1 calc R U
C30 C 0.2581(4) 0.4729(3) 0.7209(3) 0.0766(13) Uani 1 1 d . U
H30 H 0.318266 0.492628 0.716765 0.092 Uiso 1 1 calc R U
C32 C 0.1082(4) 0.3769(3) 0.8035(4) 0.0747(12) Uani 1 1 d . U
H32 H 0.064319 0.329898 0.855112 0.090 Uiso 1 1 calc R U
C23 C 0.4421(4) 0.8912(3) 0.4389(4) 0.0741(16) Uani 1 1 d . .
H23A H 0.447628 0.914046 0.380984 0.111 Uiso 1 1 calc R U
H23B H 0.396885 0.916850 0.468118 0.111 Uiso 1 1 calc R U
H23C H 0.417701 0.830620 0.470192 0.111 Uiso 1 1 calc R U
C38 C 0.3565(5) 0.7816(4) 0.2856(4) 0.0961(17) Uani 1 1 d . U
H38 H 0.313146 0.806956 0.262331 0.115 Uiso 1 1 calc R U
C31 C 0.1936(5) 0.4045(4) 0.7953(4) 0.0881(14) Uani 1 1 d . U
H31 H 0.210586 0.376922 0.841391 0.106 Uiso 1 1 calc R U
C39 C 0.4507(5) 0.7986(4) 0.2346(4) 0.0806(14) Uani 1 1 d . U
H39 H 0.473952 0.835589 0.175180 0.097 Uiso 1 1 calc R U
C11 C 0.3146(4) 0.7538(4) 0.8063(4) 0.0812(18) Uani 1 1 d . .
H11A H 0.249786 0.721852 0.851577 0.122 Uiso 1 1 calc R U
H11B H 0.313092 0.813181 0.778069 0.122 Uiso 1 1 calc R U
H11C H 0.361037 0.745835 0.831048 0.122 Uiso 1 1 calc R U
C15 C 0.5383(6) 0.4384(4) 0.7153(5) 0.127(3) Uani 1 1 d . .
H15A H 0.498962 0.389371 0.770824 0.191 Uiso 1 1 calc R U
H15B H 0.601248 0.426570 0.688341 0.191 Uiso 1 1 calc R U
H15C H 0.504468 0.451532 0.678954 0.191 Uiso 1 1 calc R U
C14 C 0.6143(6) 0.4952(5) 0.7764(5) 0.137(3) Uani 1 1 d . .
H14A H 0.616139 0.539068 0.791451 0.206 Uiso 1 1 calc R U
H14B H 0.680544 0.495067 0.740954 0.206 Uiso 1 1 calc R U
H14C H 0.585565 0.440791 0.828416 0.206 Uiso 1 1 calc R U

loop_
_atom_site_aniso_label
_atom_site_aniso_U_11
_atom_site_aniso_U_22
_atom_site_aniso_U_33
_atom_site_aniso_U_23
_atom_site_aniso_U_13
_atom_site_aniso_U_12
Au1 0.03235(9) 0.03171(9) 0.03394(10) -0.01757(7) -0.01385(8) 0.00217(6)
F23 0.0344(13) 0.0293(12) 0.0407(14) -0.0173(11) -0.0190(12) 0.0133(10)
F4 0.0299(12) 0.0404(13) 0.0431(14) -0.0221(12) -0.0213(12) 0.0141(11)
F33 0.0307(13) 0.0364(13) 0.0310(13) -0.0066(11) -0.0093(11) 0.0070(11)
F13 0.0413(14) 0.0429(13) 0.0469(15) -0.0230(12) -0.0291(13) 0.0206(12)
F28 0.0357(13) 0.0256(11) 0.0390(14) -0.0138(11) -0.0145(12) 0.0024(10)
F29 0.0376(14) 0.0512(15) 0.0449(15) -0.0225(13) -0.0254(13) 0.0177(12)
F19 0.0380(13) 0.0327(12) 0.0328(13) -0.0145(11) -0.0186(11) 0.0173(11)
F9 0.0349(13) 0.0305(12) 0.0613(16) -0.0202(12) -0.0268(13) 0.0084(11)
F14 0.0388(14) 0.0364(13) 0.0277(13) -0.0102(11) -0.0142(12) 0.0092(11)
F18 0.0289(13) 0.0399(13) 0.0325(14) -0.0063(12) -0.0042(12) 0.0020(11)
F5 0.0507(15) 0.0463(14) 0.0484(15) -0.0235(13) -0.0343(13) 0.0121(12)
F8 0.0295(13) 0.0506(14) 0.0404(14) -0.0215(12) -0.0204(12) 0.0194(11)
F24 0.0502(15) 0.0361(13) 0.0472(15) -0.0265(12) -0.0266(13) 0.0125(12)
F6 0.076(2) 0.0721(18) 0.0439(15) -0.0391(15) -0.0329(15) 0.0326(16)
F22 0.0568(16) 0.0444(14) 0.0672(18) -0.0423(14) -0.0275(15) 0.0217(13)
F20 0.0654(18) 0.0691(17) 0.0462(16) -0.0336(14) -0.0394(15) 0.0283(15)
F7 0.0446(16) 0.0743(18) 0.0424(15) -0.0320(15) -0.0154(13) 0.0337(15)
F27 0.0466(16) 0.0306(13) 0.0391(15) 0.0010(12) -0.0062(13) -0.0036(12)
F32 0.0365(15) 0.0491(16) 0.0495(18) -0.0160(14) 0.0007(14) 0.0015(13)
F30 0.0417(15) 0.0626(17) 0.092(2) -0.0509(16) -0.0469(15) 0.0285(13)
F12 0.0645(18) 0.0555(16) 0.0535(16) -0.0272(14) -0.0410(15) 0.0405(14)
F15 0.078(2) 0.0660(18) 0.0573(17) -0.0382(15) -0.0477(16) 0.0299(16)
F31 0.0209(13) 0.0599(17) 0.088(2) -0.0430(16) -0.0101(14) 0.0090(12)
F21 0.084(2) 0.0793(19) 0.0685(19) -0.0582(17) -0.0470(17) 0.0312(17)
F25 0.079(2) 0.0756(19) 0.0483(16) -0.0431(15) -0.0366(16) 0.0285(16)
F26 0.069(2) 0.0712(19) 0.0248(15) -0.0084(14) -0.0122(15) 0.0144(16)
F10 0.070(2) 0.0278(14) 0.120(3) -0.0282(16) -0.051(2) 0.0091(14)
N3 0.0211(16) 0.0174(15) 0.0242(17) -0.0052(14) -0.0085(15) 0.0008(13)
F17 0.0248(14) 0.0482(16) 0.086(2) -0.0218(16) -0.0138(15) -0.0048(13)
N4 0.0182(15) 0.0202(15) 0.0230(17) -0.0078(14) -0.0062(14) 0.0020(13)
F11 0.088(2) 0.0287(14) 0.084(2) -0.0154(15) -0.0445(19) 0.0275(15)
F1 0.078(2) 0.0536(18) 0.0425(18) -0.0106(15) 0.0068(17) -0.0256(16)
N1 0.0243(17) 0.0290(17) 0.0278(19) -0.0138(16) -0.0065(16) -0.0003(14)
F16 0.0650(19) 0.076(2) 0.126(3) -0.064(2) -0.067(2) 0.0185(16)
N2 0.0252(17) 0.0295(17) 0.0330(19) -0.0165(16) -0.0134(16) 0.0064(14)
F3 0.084(2) 0.0317(15) 0.081(2) -0.0167(16) 0.0027(19) -0.0148(16)
C44 0.0216(19) 0.0208(18) 0.0184(19) -0.0070(16) -0.0082(17) -0.0011(15)
C82 0.025(2) 0.0252(19) 0.032(2) -0.0141(18) -0.0151(19) 0.0117(16)
C45 0.0178(18) 0.0193(18) 0.023(2) -0.0060(16) -0.0079(17) 0.0048(15)
C52 0.025(2) 0.0224(19) 0.027(2) -0.0099(17) -0.0106(18) 0.0065(16)
C76 0.023(2) 0.0238(19) 0.029(2) -0.0144(18) -0.0079(19) 0.0039(16)
C57 0.025(2) 0.026(2) 0.035(2) -0.0149(19) -0.0142(19) 0.0097(17)
C1 0.029(2) 0.028(2) 0.034(2) -0.0181(19) -0.013(2) 0.0088(18)
C71 0.026(2) 0.025(2) 0.026(2) -0.0102(18) -0.0080(18) 0.0049(17)
C77 0.028(2) 0.025(2) 0.038(3) -0.014(2) -0.013(2) 0.0064(18)
C3 0.021(2) 0.042(2) 0.041(3) -0.026(2) -0.012(2) 0.0013(18)
C70 0.0180(18) 0.0251(19) 0.020(2) -0.0090(17) -0.0031(17) 0.0010(16)
C58 0.027(2) 0.026(2) 0.025(2) -0.0102(18) -0.0097(18) 0.0099(17)
C2 0.025(2) 0.039(2) 0.032(2) -0.020(2) -0.011(2) -0.0006(18)
F2 0.062(2) 0.086(2) 0.106(3) 0.028(2) -0.044(2) -0.0471(19)
C81 0.028(2) 0.029(2) 0.036(2) -0.017(2) -0.014(2) 0.0067(18)
C64 0.0207(19) 0.0205(18) 0.027(2) -0.0047(17) -0.0105(18) 0.0048(16)
C50 0.027(2) 0.025(2) 0.031(2) -0.0115(18) -0.0143(19) 0.0072(17)
C55 0.057(3) 0.038(2) 0.030(2) -0.018(2) -0.023(2) 0.019(2)
C87 0.033(2) 0.032(2) 0.036(2) -0.018(2) -0.017(2) 0.0129(19)
C63 0.035(2) 0.024(2) 0.041(3) -0.0124(19) -0.019(2) 0.0107(18)
C49 0.030(2) 0.033(2) 0.024(2) -0.0072(19) -0.006(2) 0.0036(18)
C72 0.037(2) 0.048(3) 0.029(2) -0.019(2) -0.016(2) 0.012(2)
C75 0.027(2) 0.0254(19) 0.027(2) -0.0104(18) -0.0093(19) 0.0053(17)
C53 0.027(2) 0.032(2) 0.031(2) -0.0120(19) -0.0148(19) 0.0107(18)
C43 0.023(2) 0.0191(19) 0.030(2) -0.0037(18) -0.0043(19) -0.0013(16)
C16 0.029(2) 0.044(2) 0.032(2) -0.021(2) -0.007(2) -0.0036(19)
C5 0.029(2) 0.051(3) 0.031(2) -0.020(2) -0.012(2) -0.003(2)
C83 0.029(2) 0.028(2) 0.031(2) -0.0119(19) -0.014(2) 0.0109(18)
C42 0.022(2) 0.0208(19) 0.038(2) -0.0100(19) -0.0081(19) 0.0023(16)
C46 0.023(2) 0.027(2) 0.026(2) -0.0102(18) -0.0112(18) 0.0066(16)
C54 0.039(2) 0.038(2) 0.036(2) -0.019(2) -0.017(2) 0.020(2)
C65 0.029(2) 0.024(2) 0.031(2) -0.0075(19) -0.015(2) 0.0081(18)
C59 0.028(2) 0.030(2) 0.026(2) -0.0114(18) -0.0126(19) 0.0084(17)
C69 0.025(2) 0.028(2) 0.031(2) -0.0089(19) -0.011(2) 0.0074(18)
C28 0.041(2) 0.040(2) 0.0445(17) -0.0251(14) -0.0178(16) -0.0003(14)
C35 0.040(2) 0.046(2) 0.0473(15) -0.0296(16) -0.0232(16) 0.0066(17)
C73 0.043(3) 0.046(3) 0.034(2) -0.026(2) -0.015(2) 0.007(2)
C56 0.041(2) 0.029(2) 0.039(2) -0.015(2) -0.027(2) 0.0124(19)
C48 0.026(2) 0.022(2) 0.036(3) -0.0057(19) -0.009(2) -0.0001(17)
C85 0.043(3) 0.046(3) 0.029(3) -0.012(2) -0.011(2) 0.017(2)
C84 0.034(2) 0.026(2) 0.035(3) -0.008(2) -0.012(2) 0.0081(19)
C74 0.033(2) 0.031(2) 0.042(3) -0.023(2) -0.010(2) 0.0114(19)
C60 0.047(3) 0.039(2) 0.034(2) -0.016(2) -0.021(2) 0.023(2)
C47 0.024(2) 0.025(2) 0.036(2) -0.0147(19) -0.011(2) 0.0021(17)
C17 0.036(3) 0.045(3) 0.028(3) -0.011(2) -0.008(2) -0.005(2)
C67 0.041(3) 0.043(3) 0.075(4) -0.033(3) -0.041(3) 0.017(2)
C4 0.032(2) 0.029(2) 0.026(2) -0.0075(19) -0.013(2) -0.0041(18)
C66 0.055(3) 0.044(3) 0.050(3) -0.028(2) -0.040(3) 0.026(2)
C62 0.039(3) 0.028(2) 0.065(3) -0.021(2) -0.019(3) 0.007(2)
C86 0.047(3) 0.047(3) 0.034(3) -0.024(2) -0.022(2) 0.023(2)
C78 0.028(2) 0.029(2) 0.036(3) -0.014(2) -0.001(2) 0.0002(19)
C80 0.034(2) 0.038(2) 0.063(3) -0.034(3) -0.026(3) 0.015(2)
B2 0.023(2) 0.021(2) 0.027(2) -0.0113(19) -0.009(2) 0.0049(18)
C79 0.025(2) 0.038(2) 0.072(4) -0.036(3) -0.016(3) 0.009(2)
B1 0.024(2) 0.025(2) 0.028(2) -0.010(2) -0.013(2) 0.0089(19)
C6 0.045(3) 0.070(4) 0.044(3) -0.026(3) -0.013(3) -0.013(3)
C36 0.0530(18) 0.060(2) 0.0435(15) -0.0350(15) -0.0226(13) 0.0092(17)
C51 0.044(3) 0.036(3) 0.051(3) -0.010(2) -0.018(3) -0.001(2)
C29 0.0529(18) 0.047(2) 0.0441(16) -0.0265(14) -0.0132(15) -0.0077(14)
C18 0.058(3) 0.060(3) 0.043(3) -0.016(3) -0.023(3) 0.001(3)
C21 0.041(3) 0.059(3) 0.044(3) -0.033(3) -0.011(2) 0.004(2)
C34 0.0431(19) 0.049(2) 0.060(2) -0.0272(16) -0.0110(16) -0.0029(15)
C68 0.020(2) 0.033(2) 0.063(3) -0.016(2) -0.017(2) 0.0030(19)
C8 0.098(5) 0.031(3) 0.052(3) -0.002(3) -0.050(4) -0.010(3)
C25 0.059(3) 0.072(4) 0.059(3) -0.049(3) -0.019(3) 0.024(3)
C9 0.064(3) 0.034(2) 0.049(3) -0.015(2) -0.038(3) 0.009(2)
C61 0.059(3) 0.026(2) 0.051(3) -0.013(2) -0.027(3) 0.021(2)
C13 0.084(4) 0.039(3) 0.084(4) -0.026(3) -0.045(4) 0.027(3)
C10 0.032(2) 0.061(3) 0.059(3) -0.038(3) -0.017(2) 0.014(2)
C22 0.044(3) 0.042(3) 0.043(3) -0.013(2) -0.014(2) 0.007(2)
C7 0.068(4) 0.068(4) 0.030(3) -0.004(3) -0.016(3) -0.031(3)
C33 0.052(2) 0.057(2) 0.067(2) -0.0272(19) -0.0052(17) -0.0115(17)
C19 0.064(4) 0.083(4) 0.035(3) -0.025(3) -0.012(3) -0.007(3)
C20 0.046(3) 0.091(4) 0.050(3) -0.049(3) -0.009(3) 0.006(3)
C41 0.0507(18) 0.092(3) 0.0498(17) -0.028(2) -0.0199(15) -0.005(2)
C27 0.058(4) 0.074(4) 0.118(5) -0.065(4) -0.025(4) 0.024(3)
C24 0.082(4) 0.051(3) 0.085(4) -0.030(3) -0.024(4) 0.001(3)
C12 0.056(3) 0.090(4) 0.076(4) -0.056(3) -0.034(3) 0.036(3)
C26 0.052(3) 0.097(4) 0.092(4) -0.070(4) -0.032(3) 0.026(3)
C40 0.066(2) 0.090(3) 0.0496(17) -0.026(2) -0.0150(17) -0.007(2)
C37 0.070(2) 0.091(3) 0.0463(18) -0.015(2) -0.0174(17) 0.040(2)
C30 0.083(3) 0.074(3) 0.047(2) -0.0122(17) -0.0245(18) -0.031(2)
C32 0.077(3) 0.065(3) 0.050(2) -0.0256(18) -0.002(2) -0.023(2)
C23 0.043(3) 0.065(4) 0.095(5) -0.029(3) -0.025(3) 0.013(3)
C38 0.090(2) 0.096(3) 0.050(2) -0.006(2) -0.018(2) 0.044(3)
C31 0.098(3) 0.084(3) 0.0448(19) -0.0129(17) -0.019(2) -0.036(2)
C39 0.088(3) 0.074(3) 0.046(2) -0.016(2) -0.0142(17) 0.020(3)
C11 0.098(5) 0.101(5) 0.097(5) -0.076(4) -0.059(4) 0.043(4)
C15 0.159(8) 0.096(5) 0.187(8) -0.106(6) -0.087(7) 0.055(5)
C14 0.137(7) 0.166(8) 0.211(9) -0.122(7) -0.135(7) 0.108(7)

loop_
_atom_type_symbol
_atom_type_description
_atom_type_scat_dispersion_real
_atom_type_scat_dispersion_imag
_atom_type_scat_source
C C 0.0033 0.0016 'International Tables Vol C Tables 4.2.6.8 and 6.1.1.4'
H H 0.0000 0.0000 'International Tables Vol C Tables 4.2.6.8 and 6.1.1.4'
Au Au -2.0133 8.8022 'International Tables Vol C Tables 4.2.6.8 and 6.1.1.4'
B B 0.0013 0.0007 'International Tables Vol C Tables 4.2.6.8 and 6.1.1.4'
F F 0.0171 0.0103 'International Tables Vol C Tables 4.2.6.8 and 6.1.1.4'
N N 0.0061 0.0033 'International Tables Vol C Tables 4.2.6.8 and 6.1.1.4'

loop_
_geom_angle_atom_site_label_1
_geom_angle_atom_site_label_2
_geom_angle_atom_site_label_3
_geom_angle
C1 Au1 C28 165.06(16)
C1 Au1 C35 162.34(16)
C28 Au1 C35 32.24(14)
C44 N3 C43 105.7(3)
C44 N3 B1 126.1(3)
C43 N3 B1 128.2(3)
C44 N4 C42 106.2(3)
C44 N4 B2 127.6(3)
C42 N4 B2 126.2(3)
C1 N1 C3 109.5(3)
C1 N1 C16 125.3(3)
C3 N1 C16 125.2(3)
C1 N2 C2 109.4(3)
C1 N2 C4 124.3(3)
C2 N2 C4 126.3(3)
N4 C44 N3 110.5(3)
N4 C44 C45 125.0(3)
N3 C44 C45 124.5(3)
C87 C82 C83 111.8(3)
C87 C82 B2 118.6(3)
C83 C82 B2 129.4(3)
C46 C45 C50 119.2(3)
C46 C45 C44 120.0(3)
C50 C45 C44 120.8(3)
C53 C52 C57 113.0(3)
C53 C52 B1 119.7(3)
C57 C52 B1 126.2(3)
C81 C76 C77 111.7(3)
C81 C76 B2 126.5(3)
C77 C76 B2 121.1(3)
F4 C57 C56 115.8(3)
F4 C57 C52 120.8(3)
C56 C57 C52 123.4(3)
N1 C1 N2 106.4(3)
N1 C1 Au1 127.4(3)
N2 C1 Au1 126.2(3)
F19 C71 C72 114.5(3)
F19 C71 C70 121.5(3)
C72 C71 C70 124.0(3)
F33 C77 C78 115.3(4)
F33 C77 C76 119.4(3)
C78 C77 C76 125.3(3)
C2 C3 N1 108.0(3)
C2 C3 H3 126.0
N1 C3 H3 126.0
C75 C70 C71 113.5(3)
C75 C70 B2 118.8(3)
C71 C70 B2 127.3(3)
C63 C58 C59 112.5(3)
C63 C58 B1 121.7(3)
C59 C58 B1 124.8(3)
C3 C2 N2 106.7(3)
C3 C2 H2 126.6
N2 C2 H2 126.6
F29 C81 C80 114.4(3)
F29 C81 C76 121.1(3)
C80 C81 C76 124.5(4)
C69 C64 C65 113.9(3)
C69 C64 B1 128.1(3)
C65 C64 B1 117.8(3)
C49 C50 C45 120.5(3)
C49 C50 H50 119.7
C45 C50 H50 119.7
F6 C55 C56 121.5(3)
F6 C55 C54 120.0(4)
C56 C55 C54 118.5(3)
F24 C87 C86 116.5(3)
F24 C87 C82 118.5(3)
C86 C87 C82 125.0(4)
F9 C63 C58 119.6(3)
F9 C63 C62 116.1(3)
C58 C63 C62 124.3(3)
C48 C49 C50 120.1(4)
C48 C49 H49 119.9
C50 C49 H49 119.9
F20 C72 C73 120.2(3)
F20 C72 C71 120.3(3)
C73 C72 C71 119.5(3)
F23 C75 C74 115.9(3)
F23 C75 C70 119.5(3)
C74 C75 C70 124.5(3)
F8 C53 C54 116.2(3)
F8 C53 C52 118.8(3)
C54 C53 C52 125.0(3)
C42 C43 N3 109.2(3)
C42 C43 H43 125.4
N3 C43 H43 125.4
C21 C16 C17 123.9(4)
C21 C16 N1 116.9(4)
C17 C16 N1 119.2(3)
C4 C5 C6 116.5(4)
C4 C5 C10 122.9(4)
C6 C5 C10 120.5(4)
F28 C83 C84 114.9(3)
F28 C83 C82 120.2(3)
C84 C83 C82 124.8(3)
C43 C42 N4 108.5(3)
C43 C42 H42 125.8
N4 C42 H42 125.8
C47 C46 C45 120.3(3)
C47 C46 H46 119.9
C45 C46 H46 119.9
F7 C54 C55 119.6(3)
F7 C54 C53 121.1(3)
C55 C54 C53 119.3(4)
F14 C65 C66 115.5(4)
F14 C65 C64 119.9(3)
C66 C65 C64 124.6(4)
F13 C59 C60 115.2(3)
F13 C59 C58 120.2(3)
C60 C59 C58 124.6(4)
F18 C69 C68 115.2(4)
F18 C69 C64 121.5(3)
C68 C69 C64 123.3(4)
C35 C28 C29 165.4(4)
C35 C28 Au1 73.9(3)
C29 C28 Au1 120.6(3)
C28 C35 C36 170.1(4)
C28 C35 Au1 73.9(3)
C36 C35 Au1 115.8(3)
F21 C73 C72 120.5(3)
F21 C73 C74 120.2(3)
C72 C73 C74 119.2(3)
C55 C56 F5 119.5(3)
C55 C56 C57 120.7(3)
F5 C56 C57 119.8(3)
C49 C48 C47 119.9(4)
C49 C48 C51 120.2(4)
C47 C48 C51 119.9(4)
C84 C85 F26 121.2(4)
C84 C85 C86 118.8(4)
F26 C85 C86 120.0(4)
F27 C84 C85 119.1(4)
F27 C84 C83 120.9(3)
C85 C84 C83 120.0(4)
F22 C74 C75 120.1(3)
F22 C74 C73 120.7(3)
C75 C74 C73 119.2(3)
F12 C60 C61 119.6(4)
F12 C60 C59 120.3(4)
C61 C60 C59 120.0(4)
C46 C47 C48 120.0(3)
C46 C47 H47 120.0
C48 C47 H47 120.0
C18 C17 C16 117.0(4)
C18 C17 C22 120.5(4)
C16 C17 C22 122.5(4)
F16 C67 C68 120.8(4)
F16 C67 C66 119.7(4)
C68 C67 C66 119.6(4)
C5 C4 C9 124.4(4)
C5 C4 N2 117.2(3)
C9 C4 N2 118.3(4)
F15 C66 C65 120.6(4)
F15 C66 C67 120.9(4)
C65 C66 C67 118.4(4)
F10 C62 C61 120.1(4)
F10 C62 C63 120.2(4)
C61 C62 C63 119.7(4)
F25 C86 C85 119.6(4)
F25 C86 C87 120.9(4)
C85 C86 C87 119.5(4)
F32 C78 C79 121.3(4)
F32 C78 C77 119.6(4)
C79 C78 C77 119.0(4)
F30 C80 C79 120.2(4)
F30 C80 C81 119.5(4)
C79 C80 C81 120.2(4)
N4 B2 C76 111.0(3)
N4 B2 C82 105.2(3)
C76 B2 C82 113.6(3)
N4 B2 C70 111.1(3)
C76 B2 C70 102.2(3)
C82 B2 C70 113.9(3)
F31 C79 C80 121.2(4)
F31 C79 C78 119.6(4)
C80 C79 C78 119.2(4)
N3 B1 C64 103.7(3)
N3 B1 C52 111.9(3)
C64 B1 C52 116.6(3)
N3 B1 C58 111.2(3)
C64 B1 C58 112.7(3)
C52 B1 C58 101.0(3)
C7 C6 C5 121.1(5)
C7 C6 H6 119.5
C5 C6 H6 119.5
C37 C36 C41 119.1(5)
C37 C36 C35 119.5(4)
C41 C36 C35 121.5(4)
F2 C51 F1 107.9(4)
F2 C51 F3 104.2(4)
F1 C51 F3 105.1(4)
F2 C51 C48 113.0(4)
F1 C51 C48 114.6(4)
F3 C51 C48 111.2(4)
C30 C29 C34 118.5(5)
C30 C29 C28 123.7(4)
C34 C29 C28 117.8(4)
C19 C18 C17 121.0(5)
C19 C18 H18 119.5
C17 C18 H18 119.5
C16 C21 C20 116.2(4)
C16 C21 C25 122.3(4)
C20 C21 C25 121.5(4)
C29 C34 C33 119.6(5)
C29 C34 H34 120.2
C33 C34 H34 120.2
F17 C68 C67 119.7(4)
F17 C68 C69 120.1(4)
C67 C68 C69 120.3(4)
C7 C8 C9 121.4(5)
C7 C8 H8 119.3
C9 C8 H8 119.3
C27 C25 C26 110.2(4)
C27 C25 C21 110.7(4)
C26 C25 C21 111.9(5)
C27 C25 H25 107.9
C26 C25 H25 107.9
C21 C25 H25 107.9
C4 C9 C8 115.5(4)
C4 C9 C13 121.9(4)
C8 C9 C13 122.6(4)
F11 C61 C60 121.0(4)
F11 C61 C62 120.3(4)
C60 C61 C62 118.7(4)
C15 C13 C9 112.8(5)
C15 C13 C14 109.8(5)
C9 C13 C14 110.3(5)
C15 C13 H13 107.9
C9 C13 H13 107.9
C14 C13 H13 107.9
C5 C10 C11 112.6(4)
C5 C10 C12 111.9(4)
C11 C10 C12 109.9(4)
C5 C10 H10 107.4
C11 C10 H10 107.4
C12 C10 H10 107.4
C23 C22 C17 110.1(4)
C23 C22 C24 110.0(4)
C17 C22 C24 112.2(4)
C23 C22 H22 108.1
C17 C22 H22 108.1
C24 C22 H22 108.1
C8 C7 C6 121.1(5)
C8 C7 H7 119.5
C6 C7 H7 119.5
C32 C33 C34 120.6(5)
C32 C33 H33 119.7
C34 C33 H33 119.7
C20 C19 C18 120.6(5)
C20 C19 H19 119.7
C18 C19 H19 119.7
C19 C20 C21 121.2(4)
C19 C20 H20 119.4
C21 C20 H20 119.4
C36 C41 C40 120.3(5)
C36 C41 H41 119.8
C40 C41 H41 119.8
C25 C27 H27A 109.5
C25 C27 H27B 109.5
H27A C27 H27B 109.5
C25 C27 H27C 109.5
H27A C27 H27C 109.5
H27B C27 H27C 109.5
C22 C24 H24A 109.5
C22 C24 H24B 109.5
H24A C24 H24B 109.5
C22 C24 H24C 109.5
H24A C24 H24C 109.5
H24B C24 H24C 109.5
C10 C12 H12A 109.5
C10 C12 H12B 109.5
H12A C12 H12B 109.5
C10 C12 H12C 109.5
H12A C12 H12C 109.5
H12B C12 H12C 109.5
C25 C26 H26A 109.5
C25 C26 H26B 109.5
H26A C26 H26B 109.5
C25 C26 H26C 109.5
H26A C26 H26C 109.5
H26B C26 H26C 109.5
C39 C40 C41 120.1(6)
C39 C40 H40 119.9
C41 C40 H40 119.9
C36 C37 C38 119.3(5)
C36 C37 H37 120.3
C38 C37 H37 120.3
C29 C30 C31 120.6(5)
C29 C30 H30 119.7
C31 C30 H30 119.7
C31 C32 C33 119.8(6)
C31 C32 H32 120.1
C33 C32 H32 120.1
C22 C23 H23A 109.5
C22 C23 H23B 109.5
H23A C23 H23B 109.5
C22 C23 H23C 109.5
H23A C23 H23C 109.5
H23B C23 H23C 109.5
C39 C38 C37 120.6(6)
C39 C38 H38 119.7
C37 C38 H38 119.7
C32 C31 C30 120.9(6)
C32 C31 H31 119.6
C30 C31 H31 119.6
C40 C39 C38 120.5(6)
C40 C39 H39 119.8
C38 C39 H39 119.8
C10 C11 H11A 109.5
C10 C11 H11B 109.5
H11A C11 H11B 109.5
C10 C11 H11C 109.5
H11A C11 H11C 109.5
H11B C11 H11C 109.5
C13 C15 H15A 109.5
C13 C15 H15B 109.5
H15A C15 H15B 109.5
C13 C15 H15C 109.5
H15A C15 H15C 109.5
H15B C15 H15C 109.5
C13 C14 H14A 109.5
C13 C14 H14B 109.5
H14A C14 H14B 109.5
C13 C14 H14C 109.5
H14A C14 H14C 109.5
H14B C14 H14C 109.5

loop_
_geom_bond_atom_site_label_1
_geom_bond_atom_site_label_2
_geom_bond_distance
Au1 C1 1.974(4)
Au1 C28 2.181(4)
Au1 C35 2.181(4)
F23 C75 1.346(4)
F4 C57 1.343(4)
F33 C77 1.353(4)
F13 C59 1.339(4)
F28 C83 1.336(4)
F29 C81 1.356(4)
F19 C71 1.352(4)
F9 C63 1.340(4)
F14 C65 1.347(4)
F18 C69 1.340(4)
F5 C56 1.344(4)
F8 C53 1.347(4)
F24 C87 1.344(4)
F6 C55 1.338(4)
F22 C74 1.338(4)
F20 C72 1.345(4)
F7 C54 1.339(4)
F27 C84 1.329(4)
F32 C78 1.348(5)
F30 C80 1.338(4)
F12 C60 1.333(4)
F15 C66 1.338(5)
F31 C79 1.334(5)
F21 C73 1.333(4)
F25 C86 1.334(4)
F26 C85 1.347(5)
F10 C62 1.319(5)
N3 C44 1.354(4)
N3 C43 1.363(4)
N3 B1 1.592(5)
F17 C68 1.339(5)
N4 C44 1.338(4)
N4 C42 1.371(4)
N4 B2 1.588(4)
F11 C61 1.343(4)
F1 C51 1.322(5)
N1 C1 1.339(5)
N1 C3 1.360(4)
N1 C16 1.452(5)
F16 C67 1.325(4)
N2 C1 1.344(4)
N2 C2 1.376(4)
N2 C4 1.447(5)
F3 C51 1.324(5)
C44 C45 1.472(5)
C82 C87 1.384(5)
C82 C83 1.388(5)
C82 B2 1.632(6)
C45 C46 1.380(4)
C45 C50 1.382(5)
C52 C53 1.370(5)
C52 C57 1.378(5)
C52 B1 1.653(5)
C76 C81 1.384(5)
C76 C77 1.403(5)
C76 B2 1.631(5)
C57 C56 1.373(5)
C71 C72 1.368(5)
C71 C70 1.379(5)
C77 C78 1.363(5)
C3 C2 1.331(5)
C3 H3 0.9500
C70 C75 1.374(5)
C70 B2 1.639(5)
C58 C63 1.369(5)
C58 C59 1.387(5)
C58 B1 1.659(5)
C2 H2 0.9500
F2 C51 1.291(5)
C81 C80 1.366(5)
C64 C69 1.379(5)
C64 C65 1.380(5)
C64 B1 1.615(5)
C50 C49 1.371(5)
C50 H50 0.9500
C55 C56 1.342(5)
C55 C54 1.362(5)
C87 C86 1.378(5)
C63 C62 1.375(5)
C49 C48 1.367(5)
C49 H49 0.9500
C72 C73 1.358(5)
C75 C74 1.362(5)
C53 C54 1.364(5)
C43 C42 1.330(5)
C43 H43 0.9500
C16 C21 1.385(5)
C16 C17 1.387(6)
C5 C4 1.384(5)
C5 C6 1.385(6)
C5 C10 1.498(6)
C83 C84 1.379(5)
C42 H42 0.9500
C46 C47 1.371(5)
C46 H46 0.9500
C65 C66 1.365(5)
C59 C60 1.364(5)
C69 C68 1.365(5)
C28 C35 1.211(5)
C28 C29 1.447(6)
C35 C36 1.462(6)
C73 C74 1.368(5)
C48 C47 1.386(5)
C48 C51 1.485(6)
C85 C84 1.346(5)
C85 C86 1.366(6)
C60 C61 1.343(6)
C47 H47 0.9500
C17 C18 1.381(6)
C17 C22 1.506(6)
C67 C68 1.351(6)
C67 C66 1.373(6)
C4 C9 1.390(5)
C62 C61 1.363(6)
C78 C79 1.359(6)
C80 C79 1.355(6)
C6 C7 1.363(7)
C6 H6 0.9500
C36 C37 1.355(6)
C36 C41 1.357(7)
C29 C30 1.349(6)
C29 C34 1.372(6)
C18 C19 1.367(7)
C18 H18 0.9500
C21 C20 1.397(6)
C21 C25 1.520(6)
C34 C33 1.386(7)
C34 H34 0.9500
C8 C7 1.358(7)
C8 C9 1.399(7)
C8 H8 0.9500
C25 C27 1.506(7)
C25 C26 1.516(7)
C25 H25 1.0000
C9 C13 1.506(7)
C13 C15 1.502(7)
C13 C14 1.513(7)
C13 H13 1.0000
C10 C11 1.509(6)
C10 C12 1.519(6)
C10 H10 1.0000
C22 C23 1.505(6)
C22 C24 1.520(6)
C22 H22 1.0000
C7 H7 0.9500
C33 C32 1.342(7)
C33 H33 0.9500
C19 C20 1.367(7)
C19 H19 0.9500
C20 H20 0.9500
C41 C40 1.399(7)
C41 H41 0.9500
C27 H27A 0.9800
C27 H27B 0.9800
C27 H27C 0.9800
C24 H24A 0.9800
C24 H24B 0.9800
C24 H24C 0.9800
C12 H12A 0.9800
C12 H12B 0.9800
C12 H12C 0.9800
C26 H26A 0.9800
C26 H26B 0.9800
C26 H26C 0.9800
C40 C39 1.328(7)
C40 H40 0.9500
C37 C38 1.409(7)
C37 H37 0.9500
C30 C31 1.379(7)
C30 H30 0.9500
C32 C31 1.325(7)
C32 H32 0.9500
C23 H23A 0.9800
C23 H23B 0.9800
C23 H23C 0.9800
C38 C39 1.330(8)
C38 H38 0.9500
C31 H31 0.9500
C39 H39 0.9500
C11 H11A 0.9800
C11 H11B 0.9800
C11 H11C 0.9800
C15 H15A 0.9800
C15 H15B 0.9800
C15 H15C 0.9800
C14 H14A 0.9800
C14 H14B 0.9800
C14 H14C 0.9800
